data_1525352
loop_
_publ_author_name
'Strydom, O.A.W.'
'Alberts, L.'

_publ_section_title
;
 The structure of Gd3 Co
;
_journal_name_full 'Journal of the Less-Common Metals'
_journal_page_first 511
_journal_page_last 515
_journal_volume 22
_journal_year 1970
_chemical_formula_sum 'Co Gd3'
_space_group_IT_number 62
_symmetry_space_group_name_Hall '-P 2ac 2n'
_symmetry_space_group_name_H-M 'P n m a'
_cell_angle_alpha 90
_cell_angle_beta 90
_cell_angle_gamma 90
_cell_formula_units_Z 4
_cell_length_a 7.05
_cell_length_b 9.54
_cell_length_c 6.32
_cell_volume 425.064
_citation_journal_id_ASTM JCOMAH
_cod_data_source_file Strydom_JCOMAH_1970_1043.cif
_cod_data_source_block Co1Gd3
_cod_original_cell_volume 425.0643
_cod_original_formula_sum 'Co1 Gd3'
_cod_database_code 1525352

loop_
_symmetry_equiv_pos_as_xyz
x,y,z
-x+1/2,-y,z+1/2
x+1/2,-y+1/2,-z+1/2
-x,y+1/2,-z
-x,-y,-z
x-1/2,y,-z-1/2
-x-1/2,y-1/2,z-1/2
x,-y-1/2,z

loop_
_atom_site_label
_atom_site_type_symbol
_atom_site_fract_x
_atom_site_fract_y
_atom_site_fract_z
_atom_site_occupancy
_atom_site_U_iso_or_equiv
Co1 Co 0.388 0.25 0.4512 1 0.0
Gd1 Gd 0.0416 0.25 0.6372 1 0.0
Gd2 Gd 0.1758 0.0651 0.1738 1 0.0
